data_7028609
loop_
_publ_author_name
'Han, Xiaoyan'
'Weng, Zhiqiang'
'Young, David James'
'Jin, Guo-Xin'
'Hor, T. S. Andy'

_publ_section_title
;
 Stoichiometric sensitivity and structural diversity in click-active
 copper(I) N,S-heterocyclic carbene complexes.
;
_journal_issue 3
_journal_name_full 'Dalton transactions (Cambridge, England : 2003)'
_journal_page_first 1305
_journal_page_last 1312
_journal_paper_doi 10.1039/c3dt52059e
_journal_volume 43
_journal_year 2014
_chemical_formula_sum 'C44 H44 Br4 Cu4 N4 S4'
_chemical_formula_weight 1330.87
_chemical_name_systematic
; 
 ? 
;
_space_group_IT_number 14
_symmetry_cell_setting monoclinic
_symmetry_space_group_name_Hall '-P 2yn'
_symmetry_space_group_name_H-M 'P 1 21/n 1'
_atom_sites_solution_hydrogens geom
_atom_sites_solution_primary direct
_atom_sites_solution_secondary difmap
_audit_creation_method SHELXL-97
_cell_angle_alpha 90.00
_cell_angle_beta 93.003(2)
_cell_angle_gamma 90.00
_cell_formula_units_Z 2
_cell_length_a 11.1913(8)
_cell_length_b 15.8654(11)
_cell_length_c 13.3763(9)
_cell_measurement_reflns_used 2658
_cell_measurement_temperature 223(2)
_cell_measurement_theta_max 22.40
_cell_measurement_theta_min 2.23
_cell_volume 2371.8(3)
_computing_cell_refinement 'Bruker SMART'
_computing_data_collection 'Bruker SMART'
_computing_data_reduction 'Bruker SAINT'
_computing_molecular_graphics 'Bruker SHELXTL'
_computing_publication_material 'Bruker SHELXTL'
_computing_structure_refinement 'SHELXL-97 (Sheldrick, 1997)'
_computing_structure_solution 'SHELXS-97 (Sheldrick, 1990)'
_diffrn_ambient_temperature 223(2)
_diffrn_measured_fraction_theta_full 0.998
_diffrn_measured_fraction_theta_max 0.998
_diffrn_measurement_device_type 'CCD area detector'
_diffrn_measurement_method 'phi and omega scans'
_diffrn_radiation_monochromator graphite
_diffrn_radiation_source 'fine-focus sealed tube'
_diffrn_radiation_type MoK\a
_diffrn_radiation_wavelength 0.71073
_diffrn_reflns_av_R_equivalents 0.0457
_diffrn_reflns_av_sigmaI/netI 0.0578
_diffrn_reflns_limit_h_max 14
_diffrn_reflns_limit_h_min -14
_diffrn_reflns_limit_k_max 13
_diffrn_reflns_limit_k_min -20
_diffrn_reflns_limit_l_max 17
_diffrn_reflns_limit_l_min -17
_diffrn_reflns_number 16738
_diffrn_reflns_theta_full 27.49
_diffrn_reflns_theta_max 27.49
_diffrn_reflns_theta_min 1.99
_exptl_absorpt_coefficient_mu 5.351
_exptl_absorpt_correction_T_max 0.6167
_exptl_absorpt_correction_T_min 0.2234
_exptl_absorpt_correction_type multi-scan
_exptl_absorpt_process_details 'Sadabs, (Sheldrick 2001)'
_exptl_crystal_colour YELLOW
_exptl_crystal_density_diffrn 1.864
_exptl_crystal_density_meas ?
_exptl_crystal_density_method 'not measured'
_exptl_crystal_description BLOCK
_exptl_crystal_F_000 1312
_exptl_crystal_size_max 0.40
_exptl_crystal_size_mid 0.36
_exptl_crystal_size_min 0.10
_refine_diff_density_max 1.027
_refine_diff_density_min -0.375
_refine_diff_density_rms 0.102
_refine_ls_extinction_method none
_refine_ls_goodness_of_fit_ref 0.966
_refine_ls_hydrogen_treatment mixed
_refine_ls_matrix_type full
_refine_ls_number_parameters 294
_refine_ls_number_reflns 5430
_refine_ls_number_restraints 28
_refine_ls_restrained_S_all 0.979
_refine_ls_R_factor_all 0.0775
_refine_ls_R_factor_gt 0.0466
_refine_ls_shift/su_max 0.001
_refine_ls_shift/su_mean 0.000
_refine_ls_structure_factor_coef Fsqd
_refine_ls_weighting_details 'calc w=1/[\s^2^(Fo^2^)+(0.0591P)^2^+0.0000P] where P=(Fo^2^+2Fc^2^)/3'
_refine_ls_weighting_scheme calc
_refine_ls_wR_factor_gt 0.1071
_refine_ls_wR_factor_ref 0.1196
_reflns_number_gt 3603
_reflns_number_total 5430
_reflns_threshold_expression >2sigma(I)
_cod_data_source_file c3dt52059e.txt
_cod_data_source_block 9211
_cod_depositor_comments
;
The following automatic conversions were performed:

'_symmetry_cell_setting' value 'Monoclinic' changed to 'monoclinic'
according to
/usr/data/users/saulius/automatic-downloads/current/RSC/lib/dictionaries/cif_core.dic
dictionary named 'cif_core.dic' version 2.4.2 from
2011-04-26.

'_exptl_absorpt_correction_type' value 'Multi-scan'
changed to 'multi-scan' according to
/usr/data/users/saulius/automatic-downloads/current/RSC/lib/dictionaries/cif_core.dic
dictionary named 'cif_core.dic' version 2.4.2 from 2011-04-26.

Automatic conversion script
Id: cif_fix_values 2281 2013-09-26 08:29:07Z andrius 

The following automatic conversions were performed:

'_exptl_crystal_density_meas' value 'Not Neasured' was changed to '?'
- the value is perceived as not measured.

Automatic conversion script
Id: cif_fix_values 3008 2015-01-20 13:52:24Z robertas 
;
_cod_original_sg_symbol_H-M P2(1)/n
_cod_database_code 7028609

loop_
_symmetry_equiv_pos_as_xyz
'x, y, z'
'-x+1/2, y+1/2, -z+1/2'
'-x, -y, -z'
'x-1/2, -y-1/2, z-1/2'

loop_
_atom_site_label
_atom_site_type_symbol
_atom_site_fract_x
_atom_site_fract_y
_atom_site_fract_z
_atom_site_U_iso_or_equiv
_atom_site_adp_type
_atom_site_occupancy
_atom_site_symmetry_multiplicity
_atom_site_calc_flag
_atom_site_refinement_flags
_atom_site_disorder_assembly
_atom_site_disorder_group
Cu1 Cu 0.24393(5) 0.93634(4) 0.39036(5) 0.05409(19) Uani 1 1 d . . .
Cu2 Cu 0.50592(6) 0.89094(4) 0.49214(5) 0.0678(2) Uani 1 1 d . . .
Br1 Br 0.30595(4) 0.85068(3) 0.53539(4) 0.05037(15) Uani 1 1 d . . .
Br2 Br 0.43183(4) 1.00222(3) 0.35547(4) 0.04847(15) Uani 1 1 d . . .
S1 S -0.02557(11) 0.99753(7) 0.36949(8) 0.0444(3) Uani 1 1 d . . .
S2 S 0.78092(10) 0.85374(7) 0.53942(9) 0.0482(3) Uani 1 1 d . . .
N1 N 0.0462(3) 0.8915(2) 0.2482(3) 0.0412(8) Uani 1 1 d . A .
N2 N 0.6793(3) 0.7847(2) 0.3919(3) 0.0486(9) Uani 1 1 d . B .
C1 C 0.0878(4) 0.9366(3) 0.3270(3) 0.0426(10) Uani 1 1 d . . .
C2 C -0.0753(4) 0.9019(3) 0.2189(3) 0.0406(10) Uani 1 1 d . . .
C3 C -0.1408(5) 0.8632(3) 0.1408(3) 0.0517(12) Uani 1 1 d . . .
H3 H -0.1045 0.8248 0.0983 0.062 Uiso 1 1 calc R . .
C4 C -0.2588(5) 0.8824(4) 0.1276(4) 0.0649(15) Uani 1 1 d . . .
H4 H -0.3042 0.8568 0.0748 0.078 Uiso 1 1 calc R . .
C5 C -0.3146(4) 0.9387(3) 0.1898(4) 0.0582(13) Uani 1 1 d . . .
H5 H -0.3967 0.9498 0.1788 0.070 Uiso 1 1 calc R . .
C6 C -0.2517(4) 0.9778(3) 0.2665(4) 0.0494(11) Uani 1 1 d . . .
H6 H -0.2892 1.0155 0.3091 0.059 Uiso 1 1 calc R . .
C7 C -0.1304(4) 0.9602(3) 0.2797(3) 0.0388(10) Uani 1 1 d . . .
C12 C 0.6533(4) 0.8362(3) 0.4658(4) 0.0509(12) Uani 1 1 d . . .
C13 C 0.7982(4) 0.7565(3) 0.3888(3) 0.0448(11) Uani 1 1 d . . .
C14 C 0.8474(5) 0.7029(3) 0.3195(4) 0.0557(12) Uani 1 1 d . . .
H14 H 0.7995 0.6798 0.2665 0.067 Uiso 1 1 calc R . .
C15 C 0.9666(5) 0.6847(3) 0.3298(4) 0.0609(14) Uani 1 1 d . . .
H15 H 1.0007 0.6480 0.2841 0.073 Uiso 1 1 calc R . .
C16 C 1.0388(5) 0.7200(3) 0.4077(4) 0.0605(14) Uani 1 1 d . . .
H16 H 1.1209 0.7074 0.4130 0.073 Uiso 1 1 calc R . .
C17 C 0.9903(4) 0.7732(3) 0.4767(4) 0.0517(12) Uani 1 1 d . . .
H17 H 1.0385 0.7972 0.5289 0.062 Uiso 1 1 calc R . .
C18 C 0.8690(4) 0.7899(2) 0.4669(3) 0.0407(10) Uani 1 1 d . . .
C8 C 0.1221(4) 0.8330(3) 0.1952(4) 0.0583(13) Uani 1 1 d D . .
H8A H 0.0731 0.7865 0.1675 0.070 Uiso 0.833(10) 1 calc PR A 1
H8B H 0.1828 0.8091 0.2425 0.070 Uiso 0.833(10) 1 calc PR A 1
H8C H 0.0897 0.7756 0.1976 0.070 Uiso 0.167(10) 1 d PR A 2
H8D H 0.2034 0.8327 0.2262 0.070 Uiso 0.167(10) 1 d PR A 2
C19 C 0.5898(5) 0.7620(3) 0.3125(4) 0.0751(17) Uani 1 1 d D . .
H19A H 0.6284 0.7596 0.2485 0.090 Uiso 0.851(12) 1 calc PR B 1
H19B H 0.5285 0.8062 0.3073 0.090 Uiso 0.851(12) 1 calc PR B 1
H19C H 0.6168 0.7717 0.2450 0.090 Uiso 0.149(12) 1 d PR B 2
H19D H 0.5117 0.7885 0.3205 0.090 Uiso 0.149(12) 1 d PR B 2
C9 C 0.1821(5) 0.8762(4) 0.1127(4) 0.0579(19) Uani 0.833(10) 1 d PD A 1
H9A H 0.1364 0.8923 0.0549 0.069 Uiso 0.833(10) 1 calc PR A 1
C10 C 0.3002(5) 0.8927(4) 0.1191(5) 0.066(2) Uani 0.833(10) 1 d PD A 1
H10A H 0.3456 0.8719 0.1749 0.079 Uiso 0.833(10) 1 calc PR A 1
C11 C 0.3623(6) 0.9414(4) 0.0438(5) 0.074(2) Uani 0.833(10) 1 d PD A 1
H11A H 0.3972 0.9916 0.0746 0.110 Uiso 0.833(10) 1 calc PR A 1
H11B H 0.3056 0.9575 -0.0102 0.110 Uiso 0.833(10) 1 calc PR A 1
H11C H 0.4251 0.9071 0.0172 0.110 Uiso 0.833(10) 1 calc PR A 1
C9A C 0.124(2) 0.863(2) 0.0891(10) 0.105(19) Uiso 0.167(10) 1 d PD A 2
H9AA H 0.0550 0.8537 0.0469 0.126 Uiso 0.167(10) 1 calc PR A 2
C10A C 0.217(3) 0.9010(19) 0.0511(15) 0.089(12) Uiso 0.167(10) 1 d PD A 2
H10B H 0.2112 0.9170 -0.0166 0.107 Uiso 0.167(10) 1 calc PR A 2
C11A C 0.331(3) 0.920(3) 0.110(3) 0.089(12) Uiso 0.167(10) 1 d PD A 2
H11D H 0.3983 0.9066 0.0701 0.134 Uiso 0.167(10) 1 calc PR A 2
H11E H 0.3350 0.8862 0.1705 0.134 Uiso 0.167(10) 1 calc PR A 2
H11F H 0.3330 0.9792 0.1275 0.134 Uiso 0.167(10) 1 calc PR A 2
C20 C 0.5311(5) 0.6798(4) 0.3305(5) 0.065(2) Uani 0.851(12) 1 d PD B 1
H20A H 0.5774 0.6305 0.3365 0.078 Uiso 0.851(12) 1 calc PR B 1
C21 C 0.4119(5) 0.6757(4) 0.3382(8) 0.081(3) Uani 0.851(12) 1 d PD B 1
H21A H 0.3671 0.7258 0.3338 0.097 Uiso 0.851(12) 1 calc PR B 1
C22 C 0.3491(6) 0.5956(4) 0.3533(5) 0.090(3) Uani 0.851(12) 1 d PD B 1
H22A H 0.3000 0.6006 0.4107 0.135 Uiso 0.851(12) 1 calc PR B 1
H22B H 0.4072 0.5509 0.3651 0.135 Uiso 0.851(12) 1 calc PR B 1
H22C H 0.2987 0.5826 0.2941 0.135 Uiso 0.851(12) 1 calc PR B 1
C20A C 0.594(3) 0.6712(11) 0.342(5) 0.16(2) Uiso 0.149(12) 1 d PD B 2
H20B H 0.6683 0.6442 0.3522 0.187 Uiso 0.149(12) 1 calc PR B 2
C21A C 0.493(5) 0.6274(19) 0.355(4) 0.16(2) Uiso 0.149(12) 1 d PD B 2
H21B H 0.4985 0.5712 0.3766 0.187 Uiso 0.149(12) 1 calc PR B 2
C22A C 0.373(4) 0.666(4) 0.334(8) 0.16(2) Uiso 0.149(12) 1 d PD B 2
H22D H 0.3158 0.6231 0.3136 0.234 Uiso 0.149(12) 1 calc PR B 2
H22E H 0.3775 0.7081 0.2817 0.234 Uiso 0.149(12) 1 calc PR B 2
H22F H 0.3474 0.6934 0.3948 0.234 Uiso 0.149(12) 1 calc PR B 2

loop_
_atom_site_aniso_label
_atom_site_aniso_U_11
_atom_site_aniso_U_22
_atom_site_aniso_U_33
_atom_site_aniso_U_23
_atom_site_aniso_U_13
_atom_site_aniso_U_12
Cu1 0.0405(4) 0.0630(4) 0.0579(4) -0.0007(3) -0.0052(3) 0.0020(3)
Cu2 0.0395(4) 0.0792(5) 0.0850(5) 0.0014(3) 0.0063(3) 0.0102(3)
Br1 0.0405(3) 0.0584(3) 0.0521(3) 0.0105(2) 0.0005(2) -0.0054(2)
Br2 0.0407(3) 0.0583(3) 0.0466(3) 0.0040(2) 0.0043(2) -0.0024(2)
S1 0.0447(7) 0.0512(6) 0.0370(6) -0.0042(5) -0.0005(5) -0.0032(5)
S2 0.0378(7) 0.0500(6) 0.0569(8) -0.0095(5) 0.0027(5) 0.0006(5)
N1 0.037(2) 0.046(2) 0.041(2) 0.0029(16) 0.0054(17) -0.0001(15)
N2 0.043(2) 0.056(2) 0.046(2) -0.0039(18) -0.0029(18) -0.0070(17)
C1 0.040(3) 0.046(2) 0.041(3) 0.0058(19) -0.001(2) -0.0023(19)
C2 0.043(3) 0.043(2) 0.037(2) -0.0001(18) 0.005(2) -0.0065(18)
C3 0.057(3) 0.056(3) 0.043(3) -0.014(2) 0.007(2) -0.012(2)
C4 0.055(4) 0.092(4) 0.046(3) -0.009(3) -0.004(3) -0.021(3)
C5 0.035(3) 0.084(4) 0.055(3) -0.001(3) -0.002(2) -0.002(2)
C6 0.043(3) 0.055(3) 0.050(3) 0.001(2) 0.006(2) 0.000(2)
C7 0.041(3) 0.043(2) 0.033(2) 0.0025(18) 0.0027(19) -0.0064(18)
C12 0.039(3) 0.046(3) 0.067(3) 0.005(2) -0.003(2) -0.0030(19)
C13 0.047(3) 0.044(2) 0.044(3) 0.002(2) 0.010(2) -0.007(2)
C14 0.063(4) 0.055(3) 0.050(3) -0.005(2) 0.013(3) -0.011(2)
C15 0.070(4) 0.054(3) 0.061(3) 0.002(2) 0.029(3) 0.005(3)
C16 0.050(3) 0.058(3) 0.075(4) 0.012(3) 0.018(3) 0.008(2)
C17 0.042(3) 0.053(3) 0.060(3) 0.001(2) 0.004(2) -0.006(2)
C18 0.037(2) 0.039(2) 0.047(3) 0.0006(19) 0.006(2) -0.0046(18)
C8 0.052(3) 0.059(3) 0.065(3) -0.002(2) 0.014(3) 0.006(2)
C19 0.051(4) 0.105(5) 0.068(4) -0.008(3) -0.011(3) -0.003(3)
C9 0.061(5) 0.054(4) 0.062(4) 0.000(3) 0.034(4) 0.001(3)
C10 0.066(5) 0.061(5) 0.072(5) -0.016(3) 0.022(4) 0.001(3)
C11 0.073(5) 0.066(4) 0.085(5) -0.003(4) 0.034(4) 0.007(3)
C20 0.050(4) 0.086(5) 0.060(4) -0.024(3) 0.005(3) -0.022(3)
C21 0.083(6) 0.080(5) 0.080(6) -0.014(4) 0.005(5) -0.006(5)
C22 0.102(7) 0.101(6) 0.071(5) -0.029(4) 0.036(4) -0.049(5)

loop_
_atom_type_symbol
_atom_type_description
_atom_type_scat_dispersion_real
_atom_type_scat_dispersion_imag
_atom_type_scat_source
C C 0.0033 0.0016 'International Tables Vol C Tables 4.2.6.8 and 6.1.1.4'
H H 0.0000 0.0000 'International Tables Vol C Tables 4.2.6.8 and 6.1.1.4'
N N 0.0061 0.0033 'International Tables Vol C Tables 4.2.6.8 and 6.1.1.4'
S S 0.1246 0.1234 'International Tables Vol C Tables 4.2.6.8 and 6.1.1.4'
Cu Cu 0.3201 1.2651 'International Tables Vol C Tables 4.2.6.8 and 6.1.1.4'
Br Br -0.2901 2.4595 'International Tables Vol C Tables 4.2.6.8 and 6.1.1.4'

loop_
_geom_angle_atom_site_label_1
_geom_angle_atom_site_label_2
_geom_angle_atom_site_label_3
_geom_angle
_geom_angle_site_symmetry_3
C1 Cu1 Br2 134.57(13) .
C1 Cu1 Br1 124.90(13) .
Br2 Cu1 Br1 100.40(3) .
C12 Cu2 Br1 137.68(14) .
C12 Cu2 Br2 114.71(15) .
Br1 Cu2 Br2 94.64(3) .
C12 Cu2 Br2 103.41(15) 3_676
Br1 Cu2 Br2 100.90(3) 3_676
Br2 Cu2 Br2 99.28(3) 3_676
Cu2 Br1 Cu1 83.75(3) .
Cu1 Br2 Cu2 79.75(2) .
Cu1 Br2 Cu2 108.48(3) 3_676
Cu2 Br2 Cu2 80.72(3) 3_676
C1 S1 C7 93.7(2) .
C12 S2 C18 93.7(2) .
C1 N1 C2 116.7(4) .
C1 N1 C8 122.2(4) .
C2 N1 C8 121.1(4) .
C12 N2 C13 117.6(4) .
C12 N2 C19 121.4(4) .
C13 N2 C19 120.9(4) .
N1 C1 S1 109.2(3) .
N1 C1 Cu1 128.6(3) .
S1 C1 Cu1 122.2(2) .
C3 C2 C7 120.0(4) .
C3 C2 N1 128.5(4) .
C7 C2 N1 111.5(4) .
C4 C3 C2 118.0(5) .
C3 C4 C5 122.0(5) .
C6 C5 C4 120.8(5) .
C5 C6 C7 117.9(5) .
C6 C7 C2 121.2(4) .
C6 C7 S1 129.8(4) .
C2 C7 S1 109.0(3) .
N2 C12 S2 108.6(3) .
N2 C12 Cu2 129.9(4) .
S2 C12 Cu2 121.4(3) .
C18 C13 C14 120.5(5) .
C18 C13 N2 111.1(4) .
C14 C13 N2 128.4(4) .
C15 C14 C13 118.7(5) .
C14 C15 C16 120.9(5) .
C17 C16 C15 120.6(5) .
C16 C17 C18 118.1(5) .
C17 C18 C13 121.2(4) .
C17 C18 S2 129.8(4) .
C13 C18 S2 109.0(3) .
N1 C8 C9 111.2(4) .
N1 C8 C9A 107.2(14) .
C9 C8 C9A 28.8(9) .
N2 C19 C20 112.9(5) .
N2 C19 C20A 92(2) .
C20 C19 C20A 28.1(15) .
C10 C9 C8 121.5(5) .
C9 C10 C11 123.8(5) .
C10A C9A C8 123.6(8) .
C9A C10A C11A 123.7(8) .
C21 C20 C19 120.2(5) .
C20 C21 C22 122.4(6) .
C21A C20A C19 121.2(7) .
C20A C21A C22A 121.2(7) .

loop_
_geom_bond_atom_site_label_1
_geom_bond_atom_site_label_2
_geom_bond_distance
_geom_bond_site_symmetry_2
Cu1 C1 1.901(4) .
Cu1 Br2 2.4155(8) .
Cu1 Br1 2.4396(7) .
Cu2 C12 1.913(5) .
Cu2 Br1 2.4263(8) .
Cu2 Br2 2.6435(8) .
Cu2 Br2 2.7139(9) 3_676
Br2 Cu2 2.7139(9) 3_676
S1 C1 1.715(5) .
S1 C7 1.738(4) .
S2 C12 1.715(5) .
S2 C18 1.743(4) .
N1 C1 1.338(5) .
N1 C2 1.405(5) .
N1 C8 1.467(6) .
N2 C12 1.328(6) .
N2 C13 1.406(6) .
N2 C19 1.466(6) .
C2 C3 1.388(6) .
C2 C7 1.396(6) .
C3 C4 1.358(7) .
C4 C5 1.390(7) .
C5 C6 1.363(7) .
C6 C7 1.387(6) .
C13 C18 1.384(6) .
C13 C14 1.392(6) .
C14 C15 1.365(7) .
C15 C16 1.401(8) .
C16 C17 1.382(7) .
C17 C18 1.383(6) .
C8 C9 1.488(4) .
C8 C9A 1.495(5) .
C19 C20 1.486(4) .
C19 C20A 1.496(5) .
C9 C10 1.346(5) .
C10 C11 1.474(4) .
C9A C10A 1.336(5) .
C10A C11A 1.489(5) .
C20 C21 1.344(5) .
C21 C22 1.471(4) .
C20A C21A 1.340(5) .
C21A C22A 1.493(5) .
